data_4063673
loop_
_publ_author_name
'Johnson, Kevin R. D.'
'Hayes, Paul G.'

_publ_section_title
;
 Kinetic and Mechanistic Investigation of Metallacycle Ring Opening in an
 Ortho-Metalated Lutetium Aryl Complex
;
_journal_issue 1
_journal_name_full Organometallics
_journal_page_first 58
_journal_paper_doi 10.1021/om100814h
_journal_volume 30
_journal_year 2011
_chemical_formula_sum 'C74 H70 Lu N5 P2'
_chemical_formula_weight 1266.26
_chemical_name_systematic
;

 ?

;
_space_group_IT_number 2
_symmetry_cell_setting triclinic
_symmetry_space_group_name_Hall '-P 1'
_symmetry_space_group_name_H-M 'P -1'
_atom_sites_solution_hydrogens geom
_atom_sites_solution_primary direct
_atom_sites_solution_secondary difmap
_audit_creation_method SHELXL-97
_cell_angle_alpha 98.9330(10)
_cell_angle_beta 98.6410(10)
_cell_angle_gamma 90.7270(10)
_cell_formula_units_Z 2
_cell_length_a 12.6755(9)
_cell_length_b 13.9958(10)
_cell_length_c 17.6268(13)
_cell_measurement_reflns_used 9830
_cell_measurement_temperature 173(2)
_cell_measurement_theta_max 27.64
_cell_measurement_theta_min 2.37
_cell_volume 3052.0(4)
_computing_cell_refinement 'Bruker SMART'
_computing_data_collection 'Bruker SMART'
_computing_data_reduction 'Bruker SAINT'
_computing_molecular_graphics 'Bruker SHELXTL'
_computing_publication_material 'Bruker SHELXTL'
_computing_structure_refinement 'SHELXL-97 (Sheldrick, 1997)'
_computing_structure_solution 'SHELXS-97 (Sheldrick, 1990)'
_diffrn_ambient_temperature 173(2)
_diffrn_measured_fraction_theta_full 0.994
_diffrn_measured_fraction_theta_max 0.994
_diffrn_measurement_device_type 'CCD area detector'
_diffrn_measurement_method 'phi and omega scans'
_diffrn_radiation_monochromator graphite
_diffrn_radiation_source 'fine-focus sealed tube'
_diffrn_radiation_type MoK\a
_diffrn_radiation_wavelength 0.71073
_diffrn_reflns_av_R_equivalents 0.0213
_diffrn_reflns_av_sigmaI/netI 0.0225
_diffrn_reflns_limit_h_max 16
_diffrn_reflns_limit_h_min -16
_diffrn_reflns_limit_k_max 17
_diffrn_reflns_limit_k_min -17
_diffrn_reflns_limit_l_max 22
_diffrn_reflns_limit_l_min -22
_diffrn_reflns_number 43225
_diffrn_reflns_theta_full 27.10
_diffrn_reflns_theta_max 27.10
_diffrn_reflns_theta_min 1.63
_exptl_absorpt_coefficient_mu 1.718
_exptl_absorpt_correction_T_max 0.8677
_exptl_absorpt_correction_T_min 0.5887
_exptl_absorpt_correction_type multi-scan
_exptl_absorpt_process_details 'SADABS: (Sheldrick 2004)'
_exptl_crystal_colour yellow
_exptl_crystal_density_diffrn 1.378
_exptl_crystal_density_method 'not measured'
_exptl_crystal_description plate
_exptl_crystal_F_000 1300
_exptl_crystal_size_max 0.34
_exptl_crystal_size_mid 0.29
_exptl_crystal_size_min 0.09
_refine_diff_density_max 0.947
_refine_diff_density_min -0.363
_refine_diff_density_rms 0.063
_refine_ls_extinction_method none
_refine_ls_goodness_of_fit_ref 1.046
_refine_ls_hydrogen_treatment mixed
_refine_ls_matrix_type full
_refine_ls_number_parameters 755
_refine_ls_number_reflns 13380
_refine_ls_number_restraints 0
_refine_ls_restrained_S_all 1.046
_refine_ls_R_factor_all 0.0267
_refine_ls_R_factor_gt 0.0219
_refine_ls_shift/su_max 0.004
_refine_ls_shift/su_mean 0.000
_refine_ls_structure_factor_coef Fsqd
_refine_ls_weighting_details 'calc w=1/[\s^2^(Fo^2^)+(0.0265P)^2^+1.7174P] where P=(Fo^2^+2Fc^2^)/3'
_refine_ls_weighting_scheme calc
_refine_ls_wR_factor_gt 0.0523
_refine_ls_wR_factor_ref 0.0546
_reflns_number_gt 12202
_reflns_number_total 13380
_reflns_threshold_expression >2sigma(I)
_cod_data_source_file om100814h_si_001.cif
_cod_data_source_block ph10009
_cod_depositor_comments
;
The following automatic conversions were performed:

'_symmetry_cell_setting' value 'Triclinic' changed to 'triclinic'
according to /home/saulius/struct/CIF-dictionaries/cif_core.dic
dictionary named 'cif_core.dic' version 2.4.1 from 2010-06-29.

Automatic conversion script
Id: cif_fix_values 1715 2011-07-08 13:25:40Z adriana 
;
_cod_original_sg_symbol_H-M P-1
_cod_database_code 4063673

loop_
_symmetry_equiv_pos_as_xyz
'x, y, z'
'-x, -y, -z'

loop_
_atom_site_label
_atom_site_type_symbol
_atom_site_fract_x
_atom_site_fract_y
_atom_site_fract_z
_atom_site_U_iso_or_equiv
_atom_site_adp_type
_atom_site_occupancy
_atom_site_symmetry_multiplicity
_atom_site_calc_flag
_atom_site_refinement_flags
Lu1 Lu 0.724908(6) 0.841528(6) 0.732492(5) 0.02128(3) Uani 1 1 d .
C4 C 1.05634(16) 1.06195(15) 0.63540(12) 0.0260(4) Uani 1 1 d .
H4 H 1.0847 1.1253 0.6360 0.031 Uiso 1 1 calc R
C7 C 0.83319(18) 1.20410(16) 0.85387(12) 0.0299(5) Uani 1 1 d .
H7 H 0.7982 1.2360 0.8942 0.036 Uiso 1 1 calc R
C9 C 0.86617(15) 1.05603(14) 0.77143(11) 0.0224(4) Uani 1 1 d .
C12 C 0.93620(15) 0.95431(14) 0.68489(11) 0.0215(4) Uani 1 1 d .
C11 C 0.98204(16) 1.04718(14) 0.68394(11) 0.0229(4) Uani 1 1 d .
C3 C 1.08844(16) 0.98485(16) 0.58678(12) 0.0259(4) Uani 1 1 d .
C8 C 0.81222(16) 1.10446(15) 0.82993(11) 0.0250(4) Uani 1 1 d .
C1 C 0.97138(15) 0.87492(14) 0.63664(11) 0.0232(4) Uani 1 1 d .
C10 C 0.93796(16) 1.11266(15) 0.74027(11) 0.0236(4) Uani 1 1 d .
C2 C 1.04665(16) 0.89244(15) 0.58904(12) 0.0255(4) Uani 1 1 d .
H2 H 1.0704 0.8388 0.5567 0.031 Uiso 1 1 calc R
C6 C 0.90265(18) 1.25912(16) 0.82178(13) 0.0313(5) Uani 1 1 d .
C5 C 0.95505(17) 1.21199(15) 0.76428(12) 0.0283(4) Uani 1 1 d .
H5 H 1.0026 1.2473 0.7412 0.034 Uiso 1 1 calc R
C21 C 1.03845(17) 0.71615(15) 0.71495(13) 0.0284(4) Uani 1 1 d .
C51 C 0.50701(16) 0.80056(15) 0.59263(12) 0.0264(4) Uani 1 1 d .
C52 C 0.54192(18) 0.85735(17) 0.54128(13) 0.0317(5) Uani 1 1 d .
C60 C 0.76997(19) 0.69582(16) 0.87437(12) 0.0312(5) Uani 1 1 d .
C64 C 0.6605(2) 0.57058(18) 0.90952(14) 0.0406(6) Uani 1 1 d .
H64 H 0.5937 0.5362 0.9027 0.049 Uiso 1 1 calc R
C15 C 0.97012(17) 0.68355(15) 0.54893(13) 0.0303(5) Uani 1 1 d .
C65 C 0.67102(19) 0.64474(17) 0.86661(13) 0.0340(5) Uani 1 1 d .
C20 C 1.06082(18) 0.62827(17) 0.54490(15) 0.0375(5) Uani 1 1 d .
H20 H 1.1043 0.6171 0.5913 0.045 Uiso 1 1 calc R
C22 C 1.1191(2) 0.7794(2) 0.75473(16) 0.0521(7) Uani 1 1 d .
H22 H 1.1223 0.8435 0.7435 0.063 Uiso 1 1 calc R
C61 C 0.8554(2) 0.67091(17) 0.92859(14) 0.0359(5) Uani 1 1 d .
C63 C 0.7444(2) 0.54523(18) 0.96206(15) 0.0443(6) Uani 1 1 d .
C56 C 0.40443(19) 0.75500(17) 0.57203(14) 0.0371(5) Uani 1 1 d .
C68 C 0.5784(2) 0.66953(19) 0.81039(14) 0.0395(5) Uani 1 1 d .
H68A H 0.5137 0.6351 0.8174 0.059 Uiso 1 1 calc R
H68B H 0.5927 0.6502 0.7571 0.059 Uiso 1 1 calc R
H68C H 0.5684 0.7394 0.8199 0.059 Uiso 1 1 calc R
C26 C 1.0361(2) 0.62330(19) 0.73334(18) 0.0517(7) Uani 1 1 d .
H26 H 0.9814 0.5779 0.7068 0.062 Uiso 1 1 calc R
C53 C 0.4775(2) 0.8643(2) 0.47117(14) 0.0421(6) Uani 1 1 d .
H53 H 0.5027 0.9022 0.4369 0.051 Uiso 1 1 calc R
C16 C 0.9061(2) 0.69741(18) 0.48057(14) 0.0399(5) Uani 1 1 d .
H16 H 0.8437 0.7339 0.4828 0.048 Uiso 1 1 calc R
C62 C 0.8402(2) 0.59664(18) 0.97053(14) 0.0426(6) Uani 1 1 d .
H62 H 0.8983 0.5807 1.0065 0.051 Uiso 1 1 calc R
C55 C 0.3429(2) 0.76536(19) 0.50153(16) 0.0478(7) Uani 1 1 d .
H55 H 0.2738 0.7349 0.4886 0.057 Uiso 1 1 calc R
C54 C 0.3783(2) 0.81793(19) 0.44967(15) 0.0474(7) Uani 1 1 d .
C33 C 0.62771(17) 1.14388(16) 0.90550(12) 0.0285(4) Uani 1 1 d .
C34 C 0.57818(19) 1.20036(17) 0.85277(14) 0.0376(5) Uani 1 1 d .
H34 H 0.5913 1.1898 0.8005 0.045 Uiso 1 1 calc R
C35 C 0.5103(2) 1.2714(2) 0.87614(18) 0.0503(7) Uani 1 1 d .
H35 H 0.4780 1.3107 0.8404 0.060 Uiso 1 1 calc R
C38 C 0.6077(2) 1.15943(18) 0.98177(14) 0.0382(5) Uani 1 1 d .
H38 H 0.6415 1.1219 1.0183 0.046 Uiso 1 1 calc R
C39 C 0.77296(17) 0.99854(16) 0.95455(11) 0.0273(4) Uani 1 1 d .
C40 C 0.85927(18) 1.04731(19) 1.00414(13) 0.0366(5) Uani 1 1 d .
H40 H 0.8869 1.1063 0.9933 0.044 Uiso 1 1 calc R
C44 C 0.73291(19) 0.91236(17) 0.97133(13) 0.0330(5) Uani 1 1 d .
H44 H 0.6738 0.8787 0.9379 0.040 Uiso 1 1 calc R
C43 C 0.7793(2) 0.87544(19) 1.03689(14) 0.0421(6) Uani 1 1 d .
H43 H 0.7518 0.8169 1.0485 0.051 Uiso 1 1 calc R
C42 C 0.8661(2) 0.9248(2) 1.08513(14) 0.0440(6) Uani 1 1 d .
H42 H 0.8986 0.8991 1.1294 0.053 Uiso 1 1 calc R
P1 P 0.93996(4) 0.75036(4) 0.63913(3) 0.02402(11) Uani 1 1 d .
P2 P 0.71056(4) 1.04777(4) 0.87038(3) 0.02272(10) Uani 1 1 d .
N3 N 0.81779(14) 0.73883(12) 0.64927(10) 0.0267(4) Uani 1 1 d .
N5 N 0.64351(13) 0.96878(12) 0.80394(10) 0.0249(4) Uani 1 1 d .
N4 N 0.86251(13) 0.95841(12) 0.73716(9) 0.0219(3) Uani 1 1 d .
N1 N 0.57252(14) 0.79299(13) 0.66125(10) 0.0268(4) Uani 1 1 d .
N2 N 0.78111(17) 0.76728(14) 0.82973(11) 0.0331(4) Uani 1 1 d .
C13 C 1.16604(17) 0.99771(17) 0.53167(12) 0.0316(5) Uani 1 1 d .
H13A H 1.1272 0.9923 0.4786 0.047 Uiso 1 1 calc R
H13B H 1.2191 0.9475 0.5337 0.047 Uiso 1 1 calc R
H13C H 1.2021 1.0617 0.5469 0.047 Uiso 1 1 calc R
C14 C 0.9156(2) 1.36803(17) 0.84707(16) 0.0447(6) Uani 1 1 d .
H14A H 0.9882 1.3895 0.8432 0.067 Uiso 1 1 calc R
H14B H 0.9029 1.3844 0.9010 0.067 Uiso 1 1 calc R
H14C H 0.8640 1.4003 0.8133 0.067 Uiso 1 1 calc R
C19 C 1.0873(2) 0.58964(18) 0.47286(17) 0.0469(7) Uani 1 1 d .
H19 H 1.1487 0.5518 0.4700 0.056 Uiso 1 1 calc R
C17 C 0.9331(2) 0.6581(2) 0.40907(15) 0.0500(7) Uani 1 1 d .
H17 H 0.8887 0.6669 0.3624 0.060 Uiso 1 1 calc R
C18 C 1.0247(3) 0.6062(2) 0.40600(17) 0.0521(7) Uani 1 1 d .
H18 H 1.0445 0.5816 0.3570 0.062 Uiso 1 1 calc R
C24 C 1.1925(2) 0.6609(2) 0.82824(17) 0.0485(7) Uani 1 1 d .
H24 H 1.2453 0.6420 0.8668 0.058 Uiso 1 1 calc R
C25 C 1.1127(2) 0.5963(2) 0.7899(2) 0.0603(8) Uani 1 1 d .
H25 H 1.1099 0.5327 0.8022 0.072 Uiso 1 1 calc R
C23 C 1.1958(2) 0.7514(2) 0.81097(18) 0.0581(8) Uani 1 1 d .
H23 H 1.2511 0.7963 0.8375 0.070 Uiso 1 1 calc R
C66 C 0.9616(2) 0.7252(2) 0.94122(17) 0.0485(6) Uani 1 1 d .
H66A H 1.0108 0.6999 0.9812 0.073 Uiso 1 1 calc R
H66B H 0.9518 0.7942 0.9582 0.073 Uiso 1 1 calc R
H66C H 0.9914 0.7169 0.8925 0.073 Uiso 1 1 calc R
C67 C 0.7312(3) 0.4644(2) 1.00792(19) 0.0659(9) Uani 1 1 d .
H67A H 0.7997 0.4544 1.0392 0.099 Uiso 1 1 calc R
H67B H 0.7075 0.4047 0.9721 0.099 Uiso 1 1 calc R
H67C H 0.6780 0.4815 1.0422 0.099 Uiso 1 1 calc R
C41 C 0.90521(19) 1.0100(2) 1.06963(14) 0.0430(6) Uani 1 1 d .
H41 H 0.9638 1.0437 1.1036 0.052 Uiso 1 1 calc R
C37 C 0.5376(2) 1.2306(2) 1.00420(17) 0.0522(7) Uani 1 1 d .
H37 H 0.5232 1.2411 1.0562 0.063 Uiso 1 1 calc R
C36 C 0.4892(2) 1.2856(2) 0.95192(19) 0.0547(8) Uani 1 1 d .
H36 H 0.4411 1.3335 0.9677 0.066 Uiso 1 1 calc R
C72 C 0.2774(3) 0.2583(3) 0.7410(3) 0.0866(13) Uani 1 1 d .
H72 H 0.2414 0.2055 0.7553 0.104 Uiso 1 1 calc R
C73 C 0.3380(4) 0.2436(3) 0.6820(3) 0.0847(13) Uani 1 1 d .
H73 H 0.3439 0.1797 0.6557 0.102 Uiso 1 1 calc R
C70 C 0.3238(4) 0.4269(3) 0.7562(3) 0.0957(15) Uani 1 1 d .
H70 H 0.3201 0.4914 0.7818 0.115 Uiso 1 1 calc R
C69 C 0.3817(4) 0.4086(3) 0.6972(3) 0.0981(14) Uani 1 1 d .
H69 H 0.4174 0.4607 0.6817 0.118 Uiso 1 1 calc R
C71 C 0.2698(3) 0.3526(4) 0.7796(3) 0.0906(13) Uani 1 1 d .
H71 H 0.2287 0.3653 0.8207 0.109 Uiso 1 1 calc R
C57 C 0.64896(19) 0.9101(2) 0.56443(16) 0.0443(6) Uani 1 1 d .
H57A H 0.6526 0.9482 0.6164 0.066 Uiso 1 1 calc R
H57B H 0.6583 0.9535 0.5271 0.066 Uiso 1 1 calc R
H57C H 0.7057 0.8632 0.5648 0.066 Uiso 1 1 calc R
C59 C 0.3635(2) 0.6965(3) 0.6269(2) 0.0663(10) Uani 1 1 d .
H59A H 0.2913 0.6706 0.6048 0.099 Uiso 1 1 calc R
H59B H 0.3617 0.7378 0.6769 0.099 Uiso 1 1 calc R
H59C H 0.4108 0.6428 0.6346 0.099 Uiso 1 1 calc R
C58 C 0.3097(3) 0.8238(3) 0.37210(18) 0.0775(11) Uani 1 1 d .
H58A H 0.3426 0.8708 0.3461 0.116 Uiso 1 1 calc R
H58B H 0.2383 0.8442 0.3808 0.116 Uiso 1 1 calc R
H58C H 0.3041 0.7600 0.3394 0.116 Uiso 1 1 calc R
C45 C 0.52890(16) 0.97159(14) 0.79321(12) 0.0241(4) Uani 1 1 d .
C46 C 0.46963(17) 0.96245(16) 0.85192(13) 0.0312(5) Uani 1 1 d .
H46 H 0.5049 0.9506 0.9009 0.037 Uiso 1 1 calc R
C50 C 0.47422(18) 0.98529(16) 0.72121(13) 0.0310(5) Uani 1 1 d .
H50 H 0.5129 0.9916 0.6800 0.037 Uiso 1 1 calc R
C49 C 0.36347(19) 0.98979(18) 0.70907(15) 0.0402(6) Uani 1 1 d .
H49 H 0.3270 0.9969 0.6592 0.048 Uiso 1 1 calc R
C27 C 0.76243(17) 0.64530(15) 0.63019(14) 0.0305(5) Uani 1 1 d .
C32 C 0.7666(2) 0.58186(17) 0.68372(16) 0.0398(6) Uani 1 1 d .
H32 H 0.8099 0.5976 0.7331 0.048 Uiso 1 1 calc R
C28 C 0.6976(2) 0.62079(19) 0.55881(16) 0.0443(6) Uani 1 1 d .
H28 H 0.6931 0.6640 0.5219 0.053 Uiso 1 1 calc R
C31 C 0.7061(3) 0.49406(19) 0.6643(2) 0.0576(8) Uani 1 1 d .
H31 H 0.7088 0.4507 0.7009 0.069 Uiso 1 1 calc R
C29 C 0.6394(2) 0.5334(2) 0.5410(2) 0.0600(9) Uani 1 1 d .
H29 H 0.5958 0.5172 0.4918 0.072 Uiso 1 1 calc R
C74 C 0.3895(4) 0.3178(3) 0.6604(3) 0.0883(12) Uani 1 1 d .
H74 H 0.4309 0.3059 0.6194 0.106 Uiso 1 1 calc R
C30 C 0.6438(2) 0.4705(2) 0.5934(2) 0.0630(9) Uani 1 1 d .
H30 H 0.6038 0.4108 0.5805 0.076 Uiso 1 1 calc R
C48 C 0.30627(19) 0.98407(18) 0.76887(16) 0.0423(6) Uani 1 1 d .
H48 H 0.2309 0.9895 0.7610 0.051 Uiso 1 1 calc R
C47 C 0.35955(19) 0.97037(18) 0.84012(15) 0.0401(6) Uani 1 1 d .
H47 H 0.3206 0.9663 0.8816 0.048 Uiso 1 1 calc R
H2N H 0.851(3) 0.789(2) 0.8432(17) 0.058(9) Uiso 1 1 d .
H1N H 0.540(2) 0.7604(19) 0.6871(15) 0.041(7) Uiso 1 1 d .

loop_
_atom_site_aniso_label
_atom_site_aniso_U_11
_atom_site_aniso_U_22
_atom_site_aniso_U_33
_atom_site_aniso_U_23
_atom_site_aniso_U_13
_atom_site_aniso_U_12
Lu1 0.01860(5) 0.02311(5) 0.02206(4) 0.00369(3) 0.00310(3) -0.00242(3)
C4 0.0241(10) 0.0287(11) 0.0261(10) 0.0096(8) 0.0022(8) -0.0052(8)
C7 0.0305(11) 0.0312(11) 0.0257(10) -0.0014(9) 0.0032(9) -0.0024(9)
C9 0.0203(9) 0.0257(10) 0.0202(9) 0.0053(8) -0.0010(7) -0.0014(8)
C12 0.0188(9) 0.0258(10) 0.0204(9) 0.0079(8) 0.0007(7) -0.0015(7)
C11 0.0217(10) 0.0257(10) 0.0213(9) 0.0065(8) 0.0006(8) -0.0006(8)
C3 0.0201(10) 0.0348(11) 0.0245(10) 0.0110(8) 0.0029(8) -0.0001(8)
C8 0.0232(10) 0.0288(10) 0.0224(9) 0.0037(8) 0.0016(8) -0.0014(8)
C1 0.0205(9) 0.0239(10) 0.0256(10) 0.0066(8) 0.0023(8) -0.0001(8)
C10 0.0219(10) 0.0277(10) 0.0206(9) 0.0062(8) -0.0008(8) -0.0031(8)
C2 0.0226(10) 0.0298(11) 0.0249(10) 0.0056(8) 0.0045(8) 0.0023(8)
C6 0.0346(12) 0.0259(11) 0.0309(11) 0.0015(9) 0.0008(9) -0.0044(9)
C5 0.0280(11) 0.0290(11) 0.0275(10) 0.0069(8) 0.0014(9) -0.0064(9)
C21 0.0240(10) 0.0279(11) 0.0341(11) 0.0081(9) 0.0038(9) 0.0015(8)
C51 0.0247(10) 0.0267(10) 0.0259(10) -0.0003(8) 0.0026(8) 0.0025(8)
C52 0.0294(11) 0.0381(12) 0.0296(11) 0.0065(9) 0.0096(9) 0.0095(9)
C60 0.0397(13) 0.0277(11) 0.0267(10) 0.0030(9) 0.0075(9) 0.0000(9)
C64 0.0515(15) 0.0373(13) 0.0338(12) 0.0058(10) 0.0100(11) -0.0079(11)
C15 0.0281(11) 0.0244(10) 0.0384(12) -0.0004(9) 0.0116(9) -0.0039(8)
C65 0.0409(13) 0.0342(12) 0.0271(11) 0.0039(9) 0.0068(10) 0.0016(10)
C20 0.0275(11) 0.0318(12) 0.0524(15) -0.0010(11) 0.0116(11) -0.0033(9)
C22 0.0549(17) 0.0405(14) 0.0553(16) 0.0205(13) -0.0213(14) -0.0166(13)
C61 0.0379(13) 0.0353(12) 0.0335(12) 0.0054(10) 0.0022(10) 0.0014(10)
C63 0.0635(18) 0.0357(13) 0.0363(13) 0.0138(11) 0.0077(12) 0.0005(12)
C56 0.0323(12) 0.0317(12) 0.0432(13) 0.0042(10) -0.0055(10) -0.0047(10)
C68 0.0381(13) 0.0460(14) 0.0358(12) 0.0096(11) 0.0079(10) -0.0012(11)
C26 0.0426(15) 0.0350(14) 0.074(2) 0.0188(13) -0.0109(14) -0.0041(11)
C53 0.0491(15) 0.0513(15) 0.0280(11) 0.0100(11) 0.0074(11) 0.0168(12)
C16 0.0411(14) 0.0402(13) 0.0371(13) 0.0007(10) 0.0072(11) 0.0009(11)
C62 0.0532(16) 0.0386(13) 0.0358(13) 0.0120(11) -0.0005(11) 0.0063(12)
C55 0.0415(14) 0.0384(14) 0.0525(16) -0.0018(12) -0.0180(12) -0.0035(11)
C54 0.0565(17) 0.0423(14) 0.0340(13) -0.0038(11) -0.0138(12) 0.0138(12)
C33 0.0247(10) 0.0297(11) 0.0294(11) -0.0012(9) 0.0053(8) 0.0003(8)
C34 0.0352(13) 0.0384(13) 0.0355(12) -0.0004(10) -0.0002(10) 0.0071(10)
C35 0.0416(15) 0.0426(15) 0.0611(18) -0.0003(13) -0.0026(13) 0.0130(12)
C38 0.0413(14) 0.0393(13) 0.0344(12) 0.0007(10) 0.0123(10) 0.0008(11)
C39 0.0255(10) 0.0353(11) 0.0210(9) 0.0035(8) 0.0042(8) 0.0050(9)
C40 0.0290(12) 0.0492(14) 0.0302(11) 0.0061(10) 0.0009(9) -0.0033(10)
C44 0.0348(12) 0.0353(12) 0.0283(11) 0.0053(9) 0.0024(9) 0.0035(10)
C43 0.0508(15) 0.0438(14) 0.0351(12) 0.0142(11) 0.0082(11) 0.0101(12)
C42 0.0419(14) 0.0657(18) 0.0264(11) 0.0135(11) 0.0033(10) 0.0218(13)
P1 0.0206(2) 0.0230(2) 0.0288(3) 0.0040(2) 0.0052(2) 0.0003(2)
P2 0.0209(2) 0.0275(3) 0.0192(2) 0.0020(2) 0.00302(19) 0.0001(2)
N3 0.0225(9) 0.0244(9) 0.0330(9) 0.0023(7) 0.0061(7) -0.0015(7)
N5 0.0195(8) 0.0297(9) 0.0245(8) 0.0019(7) 0.0030(7) -0.0004(7)
N4 0.0215(8) 0.0234(8) 0.0212(8) 0.0043(6) 0.0035(6) 0.0001(6)
N1 0.0241(9) 0.0294(9) 0.0274(9) 0.0069(7) 0.0034(7) -0.0028(7)
N2 0.0383(11) 0.0292(10) 0.0317(10) 0.0071(8) 0.0026(8) -0.0014(8)
C13 0.0272(11) 0.0415(13) 0.0286(11) 0.0112(9) 0.0075(9) -0.0034(9)
C14 0.0555(16) 0.0292(12) 0.0475(14) -0.0023(11) 0.0115(12) -0.0083(11)
C19 0.0421(14) 0.0323(13) 0.0672(18) -0.0088(12) 0.0289(14) -0.0041(11)
C17 0.0630(18) 0.0489(16) 0.0357(13) -0.0026(12) 0.0099(13) -0.0060(14)
C18 0.068(2) 0.0405(15) 0.0479(16) -0.0108(12) 0.0288(15) -0.0105(13)
C24 0.0384(14) 0.0562(17) 0.0535(16) 0.0263(13) -0.0030(12) 0.0067(12)
C25 0.0553(18) 0.0383(15) 0.089(2) 0.0314(15) -0.0064(16) 0.0043(13)
C23 0.0548(18) 0.0513(17) 0.0613(18) 0.0219(14) -0.0251(15) -0.0165(14)
C66 0.0405(14) 0.0534(16) 0.0514(16) 0.0161(13) -0.0018(12) 0.0015(12)
C67 0.091(3) 0.0544(18) 0.0569(18) 0.0285(15) 0.0068(17) -0.0101(17)
C41 0.0280(12) 0.0685(18) 0.0290(12) 0.0043(12) -0.0034(10) 0.0036(12)
C37 0.0565(17) 0.0478(16) 0.0534(16) -0.0103(13) 0.0305(14) 0.0036(13)
C36 0.0413(15) 0.0426(15) 0.076(2) -0.0101(14) 0.0167(14) 0.0115(12)
C72 0.063(2) 0.074(3) 0.109(3) 0.015(2) -0.029(2) -0.003(2)
C73 0.092(3) 0.058(2) 0.087(3) -0.011(2) -0.022(2) 0.017(2)
C70 0.085(3) 0.058(2) 0.127(4) -0.021(2) -0.005(3) 0.023(2)
C69 0.107(4) 0.061(2) 0.124(4) 0.015(2) 0.007(3) 0.018(2)
C71 0.055(2) 0.115(4) 0.091(3) -0.004(3) -0.007(2) 0.021(2)
C57 0.0289(12) 0.0571(16) 0.0566(16) 0.0312(13) 0.0148(11) 0.0049(11)
C59 0.0377(15) 0.079(2) 0.081(2) 0.0345(18) -0.0143(15) -0.0300(15)
C58 0.094(3) 0.075(2) 0.0473(18) 0.0020(16) -0.0347(18) 0.016(2)
C45 0.0218(10) 0.0217(10) 0.0277(10) 0.0022(8) 0.0019(8) 0.0002(8)
C46 0.0277(11) 0.0348(12) 0.0323(11) 0.0082(9) 0.0054(9) -0.0001(9)
C50 0.0307(11) 0.0337(12) 0.0283(11) 0.0059(9) 0.0030(9) 0.0022(9)
C49 0.0329(13) 0.0428(14) 0.0402(13) 0.0066(11) -0.0097(10) 0.0039(10)
C27 0.0214(10) 0.0251(10) 0.0446(13) -0.0015(9) 0.0111(9) -0.0017(8)
C32 0.0405(14) 0.0298(12) 0.0512(15) 0.0029(10) 0.0175(11) 0.0008(10)
C28 0.0316(13) 0.0432(14) 0.0530(15) -0.0026(12) 0.0017(11) -0.0029(11)
C31 0.0615(19) 0.0287(13) 0.090(2) 0.0071(14) 0.0391(18) -0.0016(13)
C29 0.0310(14) 0.0551(18) 0.082(2) -0.0225(16) 0.0059(14) -0.0108(13)
C74 0.104(3) 0.071(3) 0.083(3) 0.002(2) 0.001(2) 0.024(2)
C30 0.0424(16) 0.0365(15) 0.106(3) -0.0182(17) 0.0310(17) -0.0146(12)
C48 0.0223(11) 0.0423(14) 0.0616(17) 0.0117(12) 0.0006(11) -0.0012(10)
C47 0.0286(12) 0.0443(14) 0.0519(15) 0.0135(12) 0.0144(11) -0.0008(10)

loop_
_atom_type_symbol
_atom_type_description
_atom_type_scat_dispersion_real
_atom_type_scat_dispersion_imag
_atom_type_scat_source
C C 0.0033 0.0016 'International Tables Vol C Tables 4.2.6.8 and 6.1.1.4'
H H 0.0000 0.0000 'International Tables Vol C Tables 4.2.6.8 and 6.1.1.4'
N N 0.0061 0.0033 'International Tables Vol C Tables 4.2.6.8 and 6.1.1.4'
P P 0.1023 0.0942 'International Tables Vol C Tables 4.2.6.8 and 6.1.1.4'
Lu Lu -0.4720 5.8584 'International Tables Vol C Tables 4.2.6.8 and 6.1.1.4'

loop_
_geom_angle_atom_site_label_1
_geom_angle_atom_site_label_2
_geom_angle_atom_site_label_3
_geom_angle
N2 Lu1 N1 118.11(7)
N2 Lu1 N3 91.72(7)
N1 Lu1 N3 91.34(6)
N2 Lu1 N5 96.68(7)
N1 Lu1 N5 91.26(6)
N3 Lu1 N5 168.76(6)
N2 Lu1 N4 103.39(7)
N1 Lu1 N4 138.49(6)
N3 Lu1 N4 86.38(6)
N5 Lu1 N4 84.44(6)
N2 Lu1 H2N 20.6(7)
N1 Lu1 H2N 138.0(7)
N3 Lu1 H2N 86.2(7)
N5 Lu1 H2N 99.1(7)
N4 Lu1 H2N 83.2(7)
C3 C4 C11 120.04(19)
C3 C4 H4 120.0
C11 C4 H4 120.0
C6 C7 C8 123.8(2)
C6 C7 H7 118.1
C8 C7 H7 118.1
N4 C9 C8 131.03(18)
N4 C9 C10 111.78(17)
C8 C9 C10 117.19(18)
N4 C12 C1 130.75(17)
N4 C12 C11 111.71(17)
C1 C12 C11 117.52(17)
C4 C11 C12 122.38(19)
C4 C11 C10 131.38(19)
C12 C11 C10 106.23(17)
C4 C3 C2 118.17(18)
C4 C3 C13 121.90(19)
C2 C3 C13 119.93(19)
C7 C8 C9 118.40(19)
C7 C8 P2 117.73(16)
C9 C8 P2 123.70(15)
C2 C1 C12 118.47(18)
C2 C1 P1 116.10(15)
C12 C1 P1 125.00(15)
C5 C10 C9 122.83(19)
C5 C10 C11 131.21(19)
C9 C10 C11 105.96(17)
C3 C2 C1 123.36(19)
C3 C2 H2 118.3
C1 C2 H2 118.3
C5 C6 C7 117.9(2)
C5 C6 C14 121.4(2)
C7 C6 C14 120.6(2)
C6 C5 C10 119.88(19)
C6 C5 H5 120.1
C10 C5 H5 120.1
C22 C21 C26 117.7(2)
C22 C21 P1 121.80(18)
C26 C21 P1 120.51(18)
N1 C51 C52 119.32(19)
N1 C51 C56 122.6(2)
C52 C51 C56 118.0(2)
C53 C52 C51 120.0(2)
C53 C52 C57 121.6(2)
C51 C52 C57 118.5(2)
N2 C60 C65 120.0(2)
N2 C60 C61 122.2(2)
C65 C60 C61 117.8(2)
C63 C64 C65 122.1(2)
C63 C64 H64 118.9
C65 C64 H64 118.9
C16 C15 C20 119.3(2)
C16 C15 P1 117.51(17)
C20 C15 P1 122.78(19)
C64 C65 C60 120.2(2)
C64 C65 C68 120.3(2)
C60 C65 C68 119.4(2)
C19 C20 C15 119.9(3)
C19 C20 H20 120.1
C15 C20 H20 120.1
C21 C22 C23 121.2(2)
C21 C22 H22 119.4
C23 C22 H22 119.4
C62 C61 C60 119.6(2)
C62 C61 C66 120.3(2)
C60 C61 C66 120.1(2)
C62 C63 C64 117.4(2)
C62 C63 C67 121.4(3)
C64 C63 C67 121.2(3)
C55 C56 C51 119.5(2)
C55 C56 C59 121.2(2)
C51 C56 C59 119.3(2)
C65 C68 H68A 109.5
C65 C68 H68B 109.5
H68A C68 H68B 109.5
C65 C68 H68C 109.5
H68A C68 H68C 109.5
H68B C68 H68C 109.5
C25 C26 C21 120.6(2)
C25 C26 H26 119.7
C21 C26 H26 119.7
C54 C53 C52 122.4(2)
C54 C53 H53 118.8
C52 C53 H53 118.8
C17 C16 C15 120.3(3)
C17 C16 H16 119.9
C15 C16 H16 119.9
C63 C62 C61 122.9(2)
C63 C62 H62 118.6
C61 C62 H62 118.6
C54 C55 C56 122.8(2)
C54 C55 H55 118.6
C56 C55 H55 118.6
C55 C54 C53 117.3(2)
C55 C54 C58 120.7(3)
C53 C54 C58 122.0(3)
C38 C33 C34 119.5(2)
C38 C33 P2 122.03(18)
C34 C33 P2 118.36(17)
C35 C34 C33 120.3(2)
C35 C34 H34 119.8
C33 C34 H34 119.8
C34 C35 C36 119.9(3)
C34 C35 H35 120.0
C36 C35 H35 120.0
C33 C38 C37 119.4(2)
C33 C38 H38 120.3
C37 C38 H38 120.3
C40 C39 C44 119.3(2)
C40 C39 P2 120.61(17)
C44 C39 P2 120.05(16)
C39 C40 C41 120.2(2)
C39 C40 H40 119.9
C41 C40 H40 119.9
C43 C44 C39 120.2(2)
C43 C44 H44 119.9
C39 C44 H44 119.9
C42 C43 C44 119.6(2)
C42 C43 H43 120.2
C44 C43 H43 120.2
C41 C42 C43 120.7(2)
C41 C42 H42 119.6
C43 C42 H42 119.6
N3 P1 C1 109.24(9)
N3 P1 C15 113.19(10)
C1 P1 C15 105.92(10)
N3 P1 C21 116.73(10)
C1 P1 C21 105.32(10)
C15 P1 C21 105.65(10)
N5 P2 C8 109.25(9)
N5 P2 C33 111.67(10)
C8 P2 C33 106.07(10)
N5 P2 C39 114.02(10)
C8 P2 C39 108.72(10)
C33 P2 C39 106.77(10)
C27 N3 P1 120.78(14)
C27 N3 Lu1 108.69(12)
P1 N3 Lu1 126.94(9)
C45 N5 P2 118.02(14)
C45 N5 Lu1 119.18(12)
P2 N5 Lu1 122.55(9)
C9 N4 C12 104.27(15)
C9 N4 Lu1 127.28(13)
C12 N4 Lu1 125.16(12)
C51 N1 Lu1 144.02(15)
C51 N1 H1N 108.7(19)
Lu1 N1 H1N 107.1(18)
C60 N2 Lu1 151.34(17)
C60 N2 H2N 105.0(19)
Lu1 N2 H2N 102.7(19)
C3 C13 H13A 109.5
C3 C13 H13B 109.5
H13A C13 H13B 109.5
C3 C13 H13C 109.5
H13A C13 H13C 109.5
H13B C13 H13C 109.5
C6 C14 H14A 109.5
C6 C14 H14B 109.5
H14A C14 H14B 109.5
C6 C14 H14C 109.5
H14A C14 H14C 109.5
H14B C14 H14C 109.5
C18 C19 C20 120.0(3)
C18 C19 H19 120.0
C20 C19 H19 120.0
C18 C17 C16 119.8(3)
C18 C17 H17 120.1
C16 C17 H17 120.1
C19 C18 C17 120.7(2)
C19 C18 H18 119.6
C17 C18 H18 119.6
C23 C24 C25 119.7(3)
C23 C24 H24 120.2
C25 C24 H24 120.2
C24 C25 C26 120.3(3)
C24 C25 H25 119.8
C26 C25 H25 119.8
C24 C23 C22 120.4(3)
C24 C23 H23 119.8
C22 C23 H23 119.8
C61 C66 H66A 109.5
C61 C66 H66B 109.5
H66A C66 H66B 109.5
C61 C66 H66C 109.5
H66A C66 H66C 109.5
H66B C66 H66C 109.5
C63 C67 H67A 109.5
C63 C67 H67B 109.5
H67A C67 H67B 109.5
C63 C67 H67C 109.5
H67A C67 H67C 109.5
H67B C67 H67C 109.5
C42 C41 C40 120.1(2)
C42 C41 H41 120.0
C40 C41 H41 120.0
C36 C37 C38 120.6(3)
C36 C37 H37 119.7
C38 C37 H37 119.7
C37 C36 C35 120.2(2)
C37 C36 H36 119.9
C35 C36 H36 119.9
C73 C72 C71 118.8(4)
C73 C72 H72 120.6
C71 C72 H72 120.6
C74 C73 C72 121.7(4)
C74 C73 H73 119.2
C72 C73 H73 119.2
C69 C70 C71 120.8(4)
C69 C70 H70 119.6
C71 C70 H70 119.6
C74 C69 C70 121.1(5)
C74 C69 H69 119.5
C70 C69 H69 119.5
C70 C71 C72 118.1(4)
C70 C71 H71 121.0
C72 C71 H71 121.0
C52 C57 H57A 109.5
C52 C57 H57B 109.5
H57A C57 H57B 109.5
C52 C57 H57C 109.5
H57A C57 H57C 109.5
H57B C57 H57C 109.5
C56 C59 H59A 109.5
C56 C59 H59B 109.5
H59A C59 H59B 109.5
C56 C59 H59C 109.5
H59A C59 H59C 109.5
H59B C59 H59C 109.5
C54 C58 H58A 109.5
C54 C58 H58B 109.5
H58A C58 H58B 109.5
C54 C58 H58C 109.5
H58A C58 H58C 109.5
H58B C58 H58C 109.5
C46 C45 C50 118.0(2)
C46 C45 N5 122.88(18)
C50 C45 N5 119.10(18)
C45 C46 C47 120.9(2)
C45 C46 H46 119.5
C47 C46 H46 119.5
C49 C50 C45 120.7(2)
C49 C50 H50 119.7
C45 C50 H50 119.7
C48 C49 C50 120.5(2)
C48 C49 H49 119.8
C50 C49 H49 119.8
C28 C27 C32 118.9(2)
C28 C27 N3 119.4(2)
C32 C27 N3 121.5(2)
C27 C32 C31 119.6(3)
C27 C32 H32 120.2
C31 C32 H32 120.2
C27 C28 C29 120.3(3)
C27 C28 H28 119.9
C29 C28 H28 119.9
C30 C31 C32 120.7(3)
C30 C31 H31 119.6
C32 C31 H31 119.6
C30 C29 C28 121.0(3)
C30 C29 H29 119.5
C28 C29 H29 119.5
C69 C74 C73 119.6(5)
C69 C74 H74 120.2
C73 C74 H74 120.2
C31 C30 C29 119.5(3)
C31 C30 H30 120.2
C29 C30 H30 120.2
C47 C48 C49 119.2(2)
C47 C48 H48 120.4
C49 C48 H48 120.4
C48 C47 C46 120.6(2)
C48 C47 H47 119.7
C46 C47 H47 119.7

loop_
_geom_bond_atom_site_label_1
_geom_bond_atom_site_label_2
_geom_bond_distance
Lu1 N2 2.1749(19)
Lu1 N1 2.1777(18)
Lu1 N3 2.3476(17)
Lu1 N5 2.3586(17)
Lu1 N4 2.3595(16)
Lu1 H2N 2.54(3)
C4 C3 1.376(3)
C4 C11 1.398(3)
C4 H4 0.9500
C7 C6 1.399(3)
C7 C8 1.403(3)
C7 H7 0.9500
C9 N4 1.403(3)
C9 C8 1.413(3)
C9 C10 1.423(3)
C12 N4 1.403(2)
C12 C1 1.411(3)
C12 C11 1.420(3)
C11 C10 1.427(3)
C3 C2 1.400(3)
C3 C13 1.510(3)
C8 P2 1.796(2)
C1 C2 1.405(3)
C1 P1 1.792(2)
C10 C5 1.393(3)
C2 H2 0.9500
C6 C5 1.382(3)
C6 C14 1.520(3)
C5 H5 0.9500
C21 C22 1.375(3)
C21 C26 1.388(3)
C21 P1 1.813(2)
C51 N1 1.380(3)
C51 C52 1.408(3)
C51 C56 1.412(3)
C52 C53 1.393(3)
C52 C57 1.506(3)
C60 N2 1.383(3)
C60 C65 1.414(3)
C60 C61 1.418(3)
C64 C63 1.390(4)
C64 C65 1.392(3)
C64 H64 0.9500
C15 C16 1.389(3)
C15 C20 1.398(3)
C15 P1 1.811(2)
C65 C68 1.499(3)
C20 C19 1.391(4)
C20 H20 0.9500
C22 C23 1.386(4)
C22 H22 0.9500
C61 C62 1.393(3)
C61 C66 1.507(4)
C63 C62 1.380(4)
C63 C67 1.511(3)
C56 C55 1.393(3)
C56 C59 1.503(4)
C68 H68A 0.9800
C68 H68B 0.9800
C68 H68C 0.9800
C26 C25 1.383(4)
C26 H26 0.9500
C53 C54 1.380(4)
C53 H53 0.9500
C16 C17 1.388(3)
C16 H16 0.9500
C62 H62 0.9500
C55 C54 1.379(4)
C55 H55 0.9500
C54 C58 1.520(4)
C33 C38 1.390(3)
C33 C34 1.396(3)
C33 P2 1.808(2)
C34 C35 1.379(3)
C34 H34 0.9500
C35 C36 1.386(4)
C35 H35 0.9500
C38 C37 1.395(4)
C38 H38 0.9500
C39 C40 1.391(3)
C39 C44 1.393(3)
C39 P2 1.811(2)
C40 C41 1.392(3)
C40 H40 0.9500
C44 C43 1.392(3)
C44 H44 0.9500
C43 C42 1.388(4)
C43 H43 0.9500
C42 C41 1.367(4)
C42 H42 0.9500
P1 N3 1.5943(18)
P2 N5 1.6097(17)
N3 C27 1.445(3)
N5 C45 1.438(3)
N1 H1N 0.84(3)
N2 H2N 0.91(3)
C13 H13A 0.9800
C13 H13B 0.9800
C13 H13C 0.9800
C14 H14A 0.9800
C14 H14B 0.9800
C14 H14C 0.9800
C19 C18 1.371(4)
C19 H19 0.9500
C17 C18 1.381(4)
C17 H17 0.9500
C18 H18 0.9500
C24 C23 1.350(4)
C24 C25 1.371(4)
C24 H24 0.9500
C25 H25 0.9500
C23 H23 0.9500
C66 H66A 0.9800
C66 H66B 0.9800
C66 H66C 0.9800
C67 H67A 0.9800
C67 H67B 0.9800
C67 H67C 0.9800
C41 H41 0.9500
C37 C36 1.371(4)
C37 H37 0.9500
C36 H36 0.9500
C72 C73 1.376(6)
C72 C71 1.400(6)
C72 H72 0.9500
C73 C74 1.352(6)
C73 H73 0.9500
C70 C69 1.356(7)
C70 C71 1.385(6)
C70 H70 0.9500
C69 C74 1.346(6)
C69 H69 0.9500
C71 H71 0.9500
C57 H57A 0.9800
C57 H57B 0.9800
C57 H57C 0.9800
C59 H59A 0.9800
C59 H59B 0.9800
C59 H59C 0.9800
C58 H58A 0.9800
C58 H58B 0.9800
C58 H58C 0.9800
C45 C46 1.387(3)
C45 C50 1.394(3)
C46 C47 1.388(3)
C46 H46 0.9500
C50 C49 1.392(3)
C50 H50 0.9500
C49 C48 1.378(4)
C49 H49 0.9500
C27 C28 1.387(3)
C27 C32 1.389(3)
C32 C31 1.407(4)
C32 H32 0.9500
C28 C29 1.388(4)
C28 H28 0.9500
C31 C30 1.365(5)
C31 H31 0.9500
C29 C30 1.367(5)
C29 H29 0.9500
C74 H74 0.9500
C30 H30 0.9500
C48 C47 1.376(4)
C48 H48 0.9500
C47 H47 0.9500

loop_
_geom_torsion_atom_site_label_1
_geom_torsion_atom_site_label_2
_geom_torsion_atom_site_label_3
_geom_torsion_atom_site_label_4
_geom_torsion
C3 C4 C11 C12 -0.7(3)
C3 C4 C11 C10 178.2(2)
N4 C12 C11 C4 -178.82(18)
C1 C12 C11 C4 2.4(3)
N4 C12 C11 C10 2.0(2)
C1 C12 C11 C10 -176.73(17)
C11 C4 C3 C2 -1.5(3)
C11 C4 C3 C13 178.19(19)
C6 C7 C8 C9 1.7(3)
C6 C7 C8 P2 -173.70(18)
N4 C9 C8 C7 179.1(2)
C10 C9 C8 C7 -0.5(3)
N4 C9 C8 P2 -5.9(3)
C10 C9 C8 P2 174.55(15)
N4 C12 C1 C2 179.60(19)
C11 C12 C1 C2 -1.9(3)
N4 C12 C1 P1 -8.3(3)
C11 C12 C1 P1 170.20(15)
N4 C9 C10 C5 179.41(18)
C8 C9 C10 C5 -0.9(3)
N4 C9 C10 C11 -0.4(2)
C8 C9 C10 C11 179.32(17)
C4 C11 C10 C5 0.2(4)
C12 C11 C10 C5 179.3(2)
C4 C11 C10 C9 180.0(2)
C12 C11 C10 C9 -1.0(2)
C4 C3 C2 C1 2.0(3)
C13 C3 C2 C1 -177.71(19)
C12 C1 C2 C3 -0.2(3)
P1 C1 C2 C3 -173.03(16)
C8 C7 C6 C5 -1.3(3)
C8 C7 C6 C14 175.9(2)
C7 C6 C5 C10 -0.2(3)
C14 C6 C5 C10 -177.4(2)
C9 C10 C5 C6 1.3(3)
C11 C10 C5 C6 -179.0(2)
N1 C51 C52 C53 178.9(2)
C56 C51 C52 C53 -2.4(3)
N1 C51 C52 C57 -1.6(3)
C56 C51 C52 C57 177.1(2)
C63 C64 C65 C60 1.3(4)
C63 C64 C65 C68 179.8(2)
N2 C60 C65 C64 177.9(2)
C61 C60 C65 C64 -2.0(3)
N2 C60 C65 C68 -0.7(3)
C61 C60 C65 C68 179.5(2)
C16 C15 C20 C19 1.4(3)
P1 C15 C20 C19 -171.13(18)
C26 C21 C22 C23 0.3(5)
P1 C21 C22 C23 -178.0(3)
N2 C60 C61 C62 -178.4(2)
C65 C60 C61 C62 1.4(3)
N2 C60 C61 C66 2.2(4)
C65 C60 C61 C66 -178.0(2)
C65 C64 C63 C62 0.0(4)
C65 C64 C63 C67 -179.9(3)
N1 C51 C56 C55 -179.6(2)
C52 C51 C56 C55 1.7(3)
N1 C51 C56 C59 0.6(4)
C52 C51 C56 C59 -178.1(3)
C22 C21 C26 C25 0.1(4)
P1 C21 C26 C25 178.5(3)
C51 C52 C53 C54 0.8(4)
C57 C52 C53 C54 -178.7(2)
C20 C15 C16 C17 -1.1(4)
P1 C15 C16 C17 171.8(2)
C64 C63 C62 C61 -0.6(4)
C67 C63 C62 C61 179.3(3)
C60 C61 C62 C63 -0.2(4)
C66 C61 C62 C63 179.2(3)
C51 C56 C55 C54 0.7(4)
C59 C56 C55 C54 -179.5(3)
C56 C55 C54 C53 -2.3(4)
C56 C55 C54 C58 177.6(3)
C52 C53 C54 C55 1.6(4)
C52 C53 C54 C58 -178.4(3)
C38 C33 C34 C35 0.3(4)
P2 C33 C34 C35 176.9(2)
C33 C34 C35 C36 -1.4(4)
C34 C33 C38 C37 0.6(4)
P2 C33 C38 C37 -175.8(2)
C44 C39 C40 C41 0.2(3)
P2 C39 C40 C41 178.58(18)
C40 C39 C44 C43 -0.3(3)
P2 C39 C44 C43 -178.64(18)
C39 C44 C43 C42 -0.4(4)
C44 C43 C42 C41 1.1(4)
C2 C1 P1 N3 -146.56(15)
C12 C1 P1 N3 41.2(2)
C2 C1 P1 C15 -24.32(18)
C12 C1 P1 C15 163.39(17)
C2 C1 P1 C21 87.33(17)
C12 C1 P1 C21 -84.95(19)
C16 C15 P1 N3 51.7(2)
C20 C15 P1 N3 -135.71(18)
C16 C15 P1 C1 -68.01(19)
C20 C15 P1 C1 104.62(19)
C16 C15 P1 C21 -179.43(18)
C20 C15 P1 C21 -6.8(2)
C22 C21 P1 N3 -124.1(2)
C26 C21 P1 N3 57.6(2)
C22 C21 P1 C1 -2.8(2)
C26 C21 P1 C1 178.9(2)
C22 C21 P1 C15 109.1(2)
C26 C21 P1 C15 -69.2(2)
C7 C8 P2 N5 141.17(16)
C9 C8 P2 N5 -33.9(2)
C7 C8 P2 C33 20.66(19)
C9 C8 P2 C33 -154.43(17)
C7 C8 P2 C39 -93.84(18)
C9 C8 P2 C39 91.07(18)
C38 C33 P2 N5 115.72(19)
C34 C33 P2 N5 -60.8(2)
C38 C33 P2 C8 -125.35(19)
C34 C33 P2 C8 58.2(2)
C38 C33 P2 C39 -9.5(2)
C34 C33 P2 C39 173.97(18)
C40 C39 P2 N5 158.96(17)
C44 C39 P2 N5 -22.7(2)
C40 C39 P2 C8 36.8(2)
C44 C39 P2 C8 -144.86(17)
C40 C39 P2 C33 -77.2(2)
C44 C39 P2 C33 101.10(19)
C1 P1 N3 C27 161.37(17)
C15 P1 N3 C27 43.6(2)
C21 P1 N3 C27 -79.36(19)
C1 P1 N3 Lu1 -42.48(14)
C15 P1 N3 Lu1 -160.24(11)
C21 P1 N3 Lu1 76.79(14)
N2 Lu1 N3 C27 73.85(15)
N1 Lu1 N3 C27 -44.33(14)
N5 Lu1 N3 C27 -147.6(3)
N4 Lu1 N3 C27 177.16(14)
N2 Lu1 N3 P1 -84.63(13)
N1 Lu1 N3 P1 157.19(12)
N5 Lu1 N3 P1 53.9(4)
N4 Lu1 N3 P1 18.68(12)
C8 P2 N5 C45 -129.99(15)
C33 P2 N5 C45 -12.98(18)
C39 P2 N5 C45 108.16(16)
C8 P2 N5 Lu1 55.75(13)
C33 P2 N5 Lu1 172.77(10)
C39 P2 N5 Lu1 -66.10(13)
N2 Lu1 N5 C45 -109.12(15)
N1 Lu1 N5 C45 9.38(14)
N3 Lu1 N5 C45 112.7(3)
N4 Lu1 N5 C45 148.01(14)
N2 Lu1 N5 P2 65.08(12)
N1 Lu1 N5 P2 -176.43(11)
N3 Lu1 N5 P2 -73.1(3)
N4 Lu1 N5 P2 -37.80(10)
C8 C9 N4 C12 -178.1(2)
C10 C9 N4 C12 1.5(2)
C8 C9 N4 Lu1 21.8(3)
C10 C9 N4 Lu1 -158.58(13)
C1 C12 N4 C9 176.4(2)
C11 C12 N4 C9 -2.2(2)
C1 C12 N4 Lu1 -23.0(3)
C11 C12 N4 Lu1 158.47(13)
N2 Lu1 N4 C9 -96.76(16)
N1 Lu1 N4 C9 84.40(17)
N3 Lu1 N4 C9 172.32(16)
N5 Lu1 N4 C9 -1.20(15)
N2 Lu1 N4 C12 107.01(15)
N1 Lu1 N4 C12 -71.83(18)
N3 Lu1 N4 C12 16.10(15)
N5 Lu1 N4 C12 -157.42(15)
C52 C51 N1 Lu1 2.3(4)
C56 C51 N1 Lu1 -176.33(19)
N2 Lu1 N1 C51 -168.2(2)
N3 Lu1 N1 C51 -75.6(2)
N5 Lu1 N1 C51 93.5(2)
N4 Lu1 N1 C51 10.5(3)
C65 C60 N2 Lu1 -13.9(5)
C61 C60 N2 Lu1 166.0(2)
N1 Lu1 N2 C60 2.2(4)
N3 Lu1 N2 C60 -90.3(3)
N5 Lu1 N2 C60 97.2(3)
N4 Lu1 N2 C60 -177.0(3)
C15 C20 C19 C18 0.3(4)
C15 C16 C17 C18 -0.9(4)
C20 C19 C18 C17 -2.3(4)
C16 C17 C18 C19 2.6(4)
C23 C24 C25 C26 0.5(5)
C21 C26 C25 C24 -0.5(5)
C25 C24 C23 C22 -0.1(5)
C21 C22 C23 C24 -0.4(5)
C43 C42 C41 C40 -1.2(4)
C39 C40 C41 C42 0.5(4)
C33 C38 C37 C36 -0.5(4)
C38 C37 C36 C35 -0.5(4)
C34 C35 C36 C37 1.5(4)
C71 C72 C73 C74 -0.4(6)
C71 C70 C69 C74 -0.8(7)
C69 C70 C71 C72 0.4(7)
C73 C72 C71 C70 0.2(6)
P2 N5 C45 C46 -58.7(2)
Lu1 N5 C45 C46 115.73(19)
P2 N5 C45 C50 120.42(19)
Lu1 N5 C45 C50 -65.1(2)
C50 C45 C46 C47 -2.4(3)
N5 C45 C46 C47 176.8(2)
C46 C45 C50 C49 0.1(3)
N5 C45 C50 C49 -179.1(2)
C45 C50 C49 C48 2.2(4)
P1 N3 C27 C28 -98.5(2)
Lu1 N3 C27 C28 101.4(2)
P1 N3 C27 C32 86.0(2)
Lu1 N3 C27 C32 -74.0(2)
C28 C27 C32 C31 0.7(3)
N3 C27 C32 C31 176.1(2)
C32 C27 C28 C29 -1.0(4)
N3 C27 C28 C29 -176.6(2)
C27 C32 C31 C30 0.2(4)
C27 C28 C29 C30 0.6(4)
C70 C69 C74 C73 0.6(7)
C72 C73 C74 C69 0.0(7)
C32 C31 C30 C29 -0.6(4)
C28 C29 C30 C31 0.2(4)
C50 C49 C48 C47 -2.3(4)
C49 C48 C47 C46 0.1(4)
C45 C46 C47 C48 2.3(4)
